data_4027648
loop_
_publ_author_name
'Borys O\'smia\/lowski'
'Erkki Kolehmainen'
'Satu Ikonen'
'Arto Valkonen'
'Adam Kwiatkowski'
'Izabela Grela'
'Esa Haapaniemi'

_publ_section_title
;
 2-Acylamino- and 2,4-Bis(acylamino)pyrimidines as Supramolecular Synthons
 Analyzed by Multiple Noncovalent Interactions. DFT, X-ray Diffraction,
 and NMR Spectral Studies
;
_journal_name_full 'Journal of Organic Chemistry'
_journal_page_first 9609
_journal_page_last 9619
_journal_paper_doi 10.1021/jo301643z
_journal_volume 77
_journal_year 2012
_chemical_formula_sum 'C15 H19 N3 O'
_chemical_formula_weight 257.33
_chemical_name_systematic
;
 ?
;
_space_group_IT_number 14
_symmetry_cell_setting monoclinic
_symmetry_space_group_name_Hall '-P 2ybc'
_symmetry_space_group_name_H-M 'P 1 21/c 1'
_atom_sites_solution_hydrogens geom
_atom_sites_solution_primary direct
_atom_sites_solution_secondary difmap
_audit_creation_method SHELXL-97
_cell_angle_alpha 90.00
_cell_angle_beta 94.753(2)
_cell_angle_gamma 90.00
_cell_formula_units_Z 4
_cell_length_a 15.5349(5)
_cell_length_b 8.4134(3)
_cell_length_c 10.0678(3)
_cell_measurement_reflns_used 3187
_cell_measurement_temperature 123(2)
_cell_measurement_theta_max 28.283
_cell_measurement_theta_min 0.407
_cell_volume 1311.35(7)
_computing_cell_refinement 'DENZO-SMN (Otwinowski & Minor, 1997)'
_computing_data_collection 'Collect (Bruker, 2004)'
_computing_data_reduction 'DENZO-SMN (Otwinowski & Minor, 1997)'
_computing_molecular_graphics 'ORTEP-3 (Farrugia, 1997)'
_computing_publication_material 'SHELXL-97; MERCURY (Macrae, <i>et al.</i>, 2006)'
_computing_structure_refinement 'SHELXL-97 (Sheldrick, 1997)'
_computing_structure_solution 'SIR-2002 (Burla, et al., 2003)'
_diffrn_ambient_temperature 123(2)
_diffrn_detector_area_resol_mean 9
_diffrn_measured_fraction_theta_full 0.995
_diffrn_measured_fraction_theta_max 0.995
_diffrn_measurement_device_type 'Bruker Kappa APEX-II'
_diffrn_measurement_method '\f and \w scans'
_diffrn_radiation_monochromator graphite
_diffrn_radiation_source 'fine-focus sealed tube'
_diffrn_radiation_type MoK\a
_diffrn_radiation_wavelength 0.71073
_diffrn_reflns_av_R_equivalents 0.0228
_diffrn_reflns_av_sigmaI/netI 0.0324
_diffrn_reflns_limit_h_max 20
_diffrn_reflns_limit_h_min -20
_diffrn_reflns_limit_k_max 11
_diffrn_reflns_limit_k_min -11
_diffrn_reflns_limit_l_max 13
_diffrn_reflns_limit_l_min -13
_diffrn_reflns_number 6044
_diffrn_reflns_theta_full 28.27
_diffrn_reflns_theta_max 28.27
_diffrn_reflns_theta_min 2.76
_exptl_absorpt_coefficient_mu 0.084
_exptl_absorpt_correction_type none
_exptl_crystal_colour colourless
_exptl_crystal_density_diffrn 1.303
_exptl_crystal_description needle
_exptl_crystal_F_000 552
_exptl_crystal_size_max 0.20
_exptl_crystal_size_mid 0.10
_exptl_crystal_size_min 0.04
_refine_diff_density_max 0.290
_refine_diff_density_min -0.217
_refine_diff_density_rms 0.045
_refine_ls_extinction_method none
_refine_ls_goodness_of_fit_ref 1.036
_refine_ls_hydrogen_treatment mixed
_refine_ls_matrix_type full
_refine_ls_number_parameters 175
_refine_ls_number_reflns 3238
_refine_ls_number_restraints 0
_refine_ls_restrained_S_all 1.036
_refine_ls_R_factor_all 0.0559
_refine_ls_R_factor_gt 0.0421
_refine_ls_shift/su_max 0.000
_refine_ls_shift/su_mean 0.000
_refine_ls_structure_factor_coef Fsqd
_refine_ls_weighting_details 'calc w=1/[\s^2^(Fo^2^)+(0.0426P)^2^+0.5487P] where P=(Fo^2^+2Fc^2^)/3'
_refine_ls_weighting_scheme calc
_refine_ls_wR_factor_gt 0.1007
_refine_ls_wR_factor_ref 0.1093
_reflns_number_gt 2644
_reflns_number_total 3238
_reflns_threshold_expression >2\s(I)
_cod_data_source_file jo301643z_si_002.cif
_cod_data_source_block 13ad
_cod_database_code 4027648

loop_
_symmetry_equiv_pos_as_xyz
'x, y, z'
'-x, y+1/2, -z+1/2'
'-x, -y, -z'
'x, -y-1/2, z-1/2'

loop_
_atom_site_label
_atom_site_type_symbol
_atom_site_fract_x
_atom_site_fract_y
_atom_site_fract_z
_atom_site_U_iso_or_equiv
_atom_site_adp_type
_atom_site_occupancy
_atom_site_symmetry_multiplicity
_atom_site_calc_flag
_atom_site_refinement_flags
C1 C 0.12448(8) 0.96204(15) 0.64047(12) 0.0199(2) Uani 1 1 d .
C3 C 0.01852(8) 1.12836(17) 0.69326(14) 0.0287(3) Uani 1 1 d .
H3 H -0.0245 1.1593 0.7499 0.034 Uiso 1 1 calc R
C4 C 0.03009(9) 1.22008(17) 0.58279(14) 0.0281(3) Uani 1 1 d .
H4 H -0.0045 1.3110 0.5609 0.034 Uiso 1 1 calc R
C5 C 0.09477(9) 1.17247(16) 0.50576(13) 0.0275(3) Uani 1 1 d .
H5 H 0.1052 1.2338 0.4295 0.033 Uiso 1 1 calc R
C7 C 0.20957(7) 0.72507(14) 0.58716(11) 0.0178(2) Uani 1 1 d .
C8 C 0.27581(7) 0.60859(14) 0.65170(11) 0.0172(2) Uani 1 1 d .
C9 C 0.31756(8) 0.51295(16) 0.54378(12) 0.0229(3) Uani 1 1 d .
H9A H 0.2725 0.4525 0.4898 0.027 Uiso 1 1 calc R
H9B H 0.3456 0.5864 0.4838 0.027 Uiso 1 1 calc R
C10 C 0.38505(8) 0.39769(16) 0.60902(13) 0.0256(3) Uani 1 1 d .
H10 H 0.4118 0.3362 0.5381 0.031 Uiso 1 1 calc R
C11 C 0.45512(8) 0.49273(17) 0.69006(14) 0.0284(3) Uani 1 1 d .
H11A H 0.4994 0.4195 0.7314 0.034 Uiso 1 1 calc R
H11B H 0.4836 0.5662 0.6306 0.034 Uiso 1 1 calc R
C12 C 0.41445(8) 0.58748(16) 0.79850(13) 0.0249(3) Uani 1 1 d .
H12 H 0.4603 0.6489 0.8518 0.030 Uiso 1 1 calc R
C13 C 0.34708(8) 0.70243(15) 0.73349(12) 0.0210(3) Uani 1 1 d .
H13A H 0.3752 0.7770 0.6745 0.025 Uiso 1 1 calc R
H13B H 0.3212 0.7653 0.8032 0.025 Uiso 1 1 calc R
C14 C 0.37015(9) 0.47368(17) 0.89039(13) 0.0279(3) Uani 1 1 d .
H14A H 0.3434 0.5351 0.9601 0.033 Uiso 1 1 calc R
H14B H 0.4135 0.4007 0.9348 0.033 Uiso 1 1 calc R
C15 C 0.30051(8) 0.37738(16) 0.80846(13) 0.0249(3) Uani 1 1 d .
H15 H 0.2724 0.3024 0.8687 0.030 Uiso 1 1 calc R
C16 C 0.23230(8) 0.49166(15) 0.74368(12) 0.0211(3) Uani 1 1 d .
H16A H 0.2049 0.5514 0.8136 0.025 Uiso 1 1 calc R
H16B H 0.1868 0.4306 0.6912 0.025 Uiso 1 1 calc R
C17 C 0.34185(9) 0.28232(16) 0.70044(14) 0.0281(3) Uani 1 1 d .
H17A H 0.3853 0.2078 0.7423 0.034 Uiso 1 1 calc R
H17B H 0.2971 0.2196 0.6479 0.034 Uiso 1 1 calc R
N1 N 0.17368(7) 0.82652(13) 0.67466(10) 0.0217(2) Uani 1 1 d .
H1N H 0.1789(10) 0.807(2) 0.7591(17) 0.033 Uiso 1 1 d .
N2 N 0.06499(7) 0.99766(14) 0.72466(11) 0.0256(2) Uani 1 1 d .
N6 N 0.14355(7) 1.04357(13) 0.53366(11) 0.0244(2) Uani 1 1 d .
O1 O 0.18979(6) 0.72883(11) 0.46726(8) 0.0232(2) Uani 1 1 d .

loop_
_atom_site_aniso_label
_atom_site_aniso_U_11
_atom_site_aniso_U_22
_atom_site_aniso_U_33
_atom_site_aniso_U_23
_atom_site_aniso_U_13
_atom_site_aniso_U_12
C1 0.0199(5) 0.0216(6) 0.0179(5) -0.0032(5) 0.0006(4) 0.0011(5)
C3 0.0241(6) 0.0303(7) 0.0322(7) -0.0070(6) 0.0063(5) 0.0044(5)
C4 0.0257(6) 0.0239(6) 0.0336(7) -0.0037(6) -0.0034(5) 0.0063(5)
C5 0.0314(7) 0.0254(7) 0.0255(6) 0.0025(5) 0.0008(5) 0.0032(5)
C7 0.0187(5) 0.0198(6) 0.0151(5) 0.0000(4) 0.0031(4) -0.0020(5)
C8 0.0195(5) 0.0173(6) 0.0150(5) -0.0006(4) 0.0021(4) 0.0003(4)
C9 0.0280(6) 0.0235(6) 0.0177(6) -0.0019(5) 0.0054(5) 0.0035(5)
C10 0.0278(6) 0.0231(6) 0.0265(6) -0.0016(5) 0.0064(5) 0.0061(5)
C11 0.0221(6) 0.0280(7) 0.0354(7) 0.0051(6) 0.0038(5) 0.0041(5)
C12 0.0235(6) 0.0239(6) 0.0260(6) 0.0015(5) -0.0049(5) -0.0002(5)
C13 0.0219(6) 0.0194(6) 0.0213(6) 0.0005(5) -0.0008(4) -0.0016(5)
C14 0.0329(7) 0.0285(7) 0.0215(6) 0.0058(5) -0.0021(5) 0.0047(6)
C15 0.0287(6) 0.0212(6) 0.0252(6) 0.0071(5) 0.0046(5) 0.0009(5)
C16 0.0222(6) 0.0205(6) 0.0210(6) 0.0016(5) 0.0044(4) -0.0012(5)
C17 0.0310(7) 0.0192(6) 0.0340(7) 0.0016(6) 0.0025(5) 0.0033(5)
N1 0.0266(5) 0.0250(6) 0.0137(5) 0.0008(4) 0.0032(4) 0.0065(4)
N2 0.0254(5) 0.0276(6) 0.0246(5) -0.0016(5) 0.0073(4) 0.0028(5)
N6 0.0270(5) 0.0254(6) 0.0213(5) 0.0022(4) 0.0037(4) 0.0046(4)
O1 0.0276(4) 0.0268(5) 0.0148(4) -0.0016(3) 0.0003(3) 0.0024(4)

loop_
_atom_type_symbol
_atom_type_description
_atom_type_scat_dispersion_real
_atom_type_scat_dispersion_imag
_atom_type_scat_source
C C 0.0033 0.0016 'International Tables Vol C Tables 4.2.6.8 and 6.1.1.4'
H H 0.0000 0.0000 'International Tables Vol C Tables 4.2.6.8 and 6.1.1.4'
N N 0.0061 0.0033 'International Tables Vol C Tables 4.2.6.8 and 6.1.1.4'
O O 0.0106 0.0060 'International Tables Vol C Tables 4.2.6.8 and 6.1.1.4'

loop_
_geom_angle_atom_site_label_1
_geom_angle_atom_site_label_2
_geom_angle_atom_site_label_3
_geom_angle
N6 C1 N2 127.47(12)
N6 C1 N1 117.74(10)
N2 C1 N1 114.72(11)
N2 C3 C4 123.15(12)
C3 C4 C5 116.19(12)
N6 C5 C4 122.91(13)
O1 C7 N1 122.29(11)
O1 C7 C8 122.88(10)
N1 C7 C8 114.83(10)
C7 C8 C9 110.12(9)
C7 C8 C13 109.12(10)
C9 C8 C13 108.61(10)
C7 C8 C16 110.55(9)
C9 C8 C16 108.74(10)
C13 C8 C16 109.66(9)
C10 C9 C8 109.95(10)
C17 C10 C11 109.80(11)
C17 C10 C9 109.88(10)
C11 C10 C9 109.17(11)
C12 C11 C10 109.58(10)
C11 C12 C13 109.39(10)
C11 C12 C14 109.73(11)
C13 C12 C14 109.10(10)
C12 C13 C8 109.88(10)
C12 C14 C15 109.67(10)
C17 C15 C16 109.89(10)
C17 C15 C14 109.78(11)
C16 C15 C14 109.16(11)
C15 C16 C8 109.43(10)
C10 C17 C15 109.03(10)
C7 N1 C1 126.11(10)
C1 N2 C3 114.92(11)
C1 N6 C5 115.30(11)

loop_
_geom_bond_atom_site_label_1
_geom_bond_atom_site_label_2
_geom_bond_distance
C1 N6 1.3295(16)
C1 N2 1.3387(15)
C1 N1 1.3996(16)
C3 N2 1.3388(17)
C3 C4 1.378(2)
C4 C5 1.3787(19)
C5 N6 1.3394(17)
C7 O1 1.2211(14)
C7 N1 1.3773(15)
C7 C8 1.5267(16)
C8 C9 1.5380(16)
C8 C13 1.5415(16)
C8 C16 1.5447(16)
C9 C10 1.5352(17)
C10 C17 1.5303(18)
C10 C11 1.5307(19)
C11 C12 1.5301(19)
C12 C13 1.5314(17)
C12 C14 1.5335(18)
C14 C15 1.5360(19)
C15 C17 1.5331(18)
C15 C16 1.5356(17)

loop_
_geom_hbond_atom_site_label_D
_geom_hbond_atom_site_label_H
_geom_hbond_atom_site_label_A
_geom_hbond_distance_DH
_geom_hbond_distance_HA
_geom_hbond_distance_DA
_geom_hbond_angle_DHA
_geom_hbond_site_symmetry_A
N1 H1N O1 0.863(17) 2.110(17) 2.9724(13) 177.0(16) 4_576

loop_
_geom_torsion_atom_site_label_1
_geom_torsion_atom_site_label_2
_geom_torsion_atom_site_label_3
_geom_torsion_atom_site_label_4
_geom_torsion
N2 C3 C4 C5 -1.6(2)
C3 C4 C5 N6 0.9(2)
O1 C7 C8 C9 5.23(16)
N1 C7 C8 C9 -174.63(10)
O1 C7 C8 C13 124.36(12)
N1 C7 C8 C13 -55.50(13)
O1 C7 C8 C16 -114.96(12)
N1 C7 C8 C16 65.19(13)
C7 C8 C9 C10 179.19(10)
C13 C8 C9 C10 59.75(13)
C16 C8 C9 C10 -59.54(13)
C8 C9 C10 C17 60.10(14)
C8 C9 C10 C11 -60.36(13)
C17 C10 C11 C12 -60.26(13)
C9 C10 C11 C12 60.25(13)
C10 C11 C12 C13 -60.34(14)
C10 C11 C12 C14 59.31(13)
C11 C12 C13 C8 60.25(13)
C14 C12 C13 C8 -59.80(13)
C7 C8 C13 C12 -179.72(9)
C9 C8 C13 C12 -59.66(12)
C16 C8 C13 C12 59.06(12)
C11 C12 C14 C15 -58.91(13)
C13 C12 C14 C15 60.92(13)
C12 C14 C15 C17 59.37(14)
C12 C14 C15 C16 -61.14(13)
C17 C15 C16 C8 -60.55(13)
C14 C15 C16 C8 59.89(13)
C7 C8 C16 C15 -179.32(10)
C9 C8 C16 C15 59.67(12)
C13 C8 C16 C15 -58.96(12)
C11 C10 C17 C15 60.36(13)
C9 C10 C17 C15 -59.72(14)
C16 C15 C17 C10 60.19(14)
C14 C15 C17 C10 -59.88(13)
O1 C7 N1 C1 -12.59(19)
C8 C7 N1 C1 167.26(11)
N6 C1 N1 C7 -32.79(18)
N2 C1 N1 C7 149.85(12)
N6 C1 N2 C3 2.13(19)
N1 C1 N2 C3 179.19(11)
C4 C3 N2 C1 0.23(19)
N2 C1 N6 C5 -2.75(19)
N1 C1 N6 C5 -179.73(11)
C4 C5 N6 C1 1.04(19)

loop_
_cod_related_entry_id
_cod_related_entry_database
_cod_related_entry_code
1 ChemSpider 293470
